data_4308578
loop_
_publ_author_name
'Zheng He'
'En-Qing Gao'
'Zhe-Ming Wang'
'Chun-Hua Yan'
'Mohamedally Kurmoo'

_publ_contact_author_address
;
State Key Lab of Rare Earth Materials Chemistry and Applications & 
PKU-HKU Joint Lab on Rare Earth Materials and Bioinorganic Chemistry, 
College of Chemistry and Molecular Engineering, 
Peking University, 
Beijing 100871, 
China
;
_publ_contact_author_email chyan@chem.pku.edu.cn
_publ_contact_author_fax 86-(10)-62754179
_publ_contact_author_name 'Prof. Chun-Hua Yan'
_publ_contact_author_phone 86-(10)-62754179
_publ_section_title
;
Coordination Polymers Based on Inorganic Lanthanide(III) Sulfate Skeletons
and an Organic Isonicotinate N-oxide Connector: Segregation into Three
Structural Types by the Lanthanide Contraction Effect
;
_journal_name_full 'Inorganic Chemistry'
_journal_page_first 862
_journal_page_last 874
_journal_paper_doi 10.1021/ic0487575
_journal_volume 44
_journal_year 2005
_chemical_formula_sum 'C6 H6 N O8 S Yb'
_chemical_formula_weight 425.22
_chemical_name_systematic
; 
 ? 
;
_space_group_IT_number 14
_symmetry_cell_setting monoclinic
_symmetry_space_group_name_Hall '-P 2ybc'
_symmetry_space_group_name_H-M 'P 1 21/c 1'
_atom_sites_solution_hydrogens geom
_atom_sites_solution_primary direct
_atom_sites_solution_secondary difmap
_audit_creation_method SHELXL-97
_cell_angle_alpha 90.00
_cell_angle_beta 100.3649(12)
_cell_angle_gamma 90.00
_cell_formula_units_Z 4
_cell_length_a 9.2635(2)
_cell_length_b 14.6315(4)
_cell_length_c 7.5815(3)
_cell_measurement_reflns_used 10390
_cell_measurement_temperature 293(2)
_cell_measurement_theta_max 27.50
_cell_measurement_theta_min 3.90
_cell_volume 1010.82(5)
_computing_cell_refinement 'HKL Scalepack (Otwinowski & Minor, 1997)'
_computing_data_collection 'KappaCCD (Nonius B. V., 1998)'
_computing_data_reduction 'HKL Denzo (Otwinowski & Minor, 1997) & maXus (Mackay et al., 1998)'
_computing_molecular_graphics 'Bruker SHELXTL V5.1 (Sheldrick, 1998)'
_computing_publication_material 'SHELXL-97 (Sheldrick, 1997)'
_computing_structure_refinement 'SHELXL-97 (Sheldrick, 1997)'
_computing_structure_solution 'SHELXS-97 (Sheldrick, 1997)'
_diffrn_ambient_temperature 293(2)
_diffrn_detector_area_resol_mean 0.76
_diffrn_measured_fraction_theta_full 0.996
_diffrn_measured_fraction_theta_max 0.996
_diffrn_measurement_device_type 'NONIUS KappaCCD Diffractometer'
_diffrn_measurement_method CCD
_diffrn_radiation_monochromator graphite
_diffrn_radiation_source 'fine-focus sealed tube'
_diffrn_radiation_type MoK\a
_diffrn_radiation_wavelength 0.71073
_diffrn_reflns_av_R_equivalents 0.1316
_diffrn_reflns_av_sigmaI/netI 0.0930
_diffrn_reflns_limit_h_max 12
_diffrn_reflns_limit_h_min -12
_diffrn_reflns_limit_k_max 18
_diffrn_reflns_limit_k_min -18
_diffrn_reflns_limit_l_max 9
_diffrn_reflns_limit_l_min -9
_diffrn_reflns_number 20224
_diffrn_reflns_theta_full 27.50
_diffrn_reflns_theta_max 27.50
_diffrn_reflns_theta_min 3.90
_diffrn_standards_decay_% 0
_exptl_absorpt_coefficient_mu 9.491
_exptl_absorpt_correction_T_max 0.578
_exptl_absorpt_correction_T_min 0.403
_exptl_absorpt_correction_type empirical
_exptl_absorpt_process_details '(Blessing, 1995, 1997)'
_exptl_crystal_colour 'pale yellow'
_exptl_crystal_density_diffrn 2.794
_exptl_crystal_density_method 'not measured'
_exptl_crystal_description block
_exptl_crystal_F_000 796
_exptl_crystal_size_max 0.11
_exptl_crystal_size_mid 0.09
_exptl_crystal_size_min 0.06
_refine_diff_density_max 1.447
_refine_diff_density_min -1.652
_refine_diff_density_rms 0.239
_refine_ls_extinction_coef 0.0053(3)
_refine_ls_extinction_expression Fc^*^=kFc[1+0.001xFc^2^\l^3^/sin(2\q)]^-1/4^
_refine_ls_extinction_method SHELXL
_refine_ls_goodness_of_fit_ref 0.872
_refine_ls_hydrogen_treatment mixed
_refine_ls_matrix_type full
_refine_ls_number_parameters 163
_refine_ls_number_reflns 2313
_refine_ls_number_restraints 3
_refine_ls_restrained_S_all 0.871
_refine_ls_R_factor_all 0.0704
_refine_ls_R_factor_gt 0.0338
_refine_ls_shift/su_max 0.000
_refine_ls_shift/su_mean 0.000
_refine_ls_structure_factor_coef Fsqd
_refine_ls_weighting_details 'calc w=1/[\s^2^(Fo^2^)+(0.0260P)^2^+0.0000P] where P=(Fo^2^+2Fc^2^)/3'
_refine_ls_weighting_scheme calc
_refine_ls_wR_factor_gt 0.0586
_refine_ls_wR_factor_ref 0.0632
_reflns_number_gt 1522
_reflns_number_total 2313
_reflns_threshold_expression >2sigma(I)
_cod_data_source_file ic0487575si20040906_123354_14.cif
_cod_data_source_block 13
_cod_database_code 4308578

loop_
_symmetry_equiv_pos_as_xyz
'x, y, z'
'-x, y+1/2, -z+1/2'
'-x, -y, -z'
'x, -y-1/2, z-1/2'

loop_
_atom_site_label
_atom_site_type_symbol
_atom_site_fract_x
_atom_site_fract_y
_atom_site_fract_z
_atom_site_U_iso_or_equiv
_atom_site_adp_type
_atom_site_occupancy
_atom_site_symmetry_multiplicity
_atom_site_calc_flag
_atom_site_refinement_flags
_atom_site_disorder_assembly
_atom_site_disorder_group
Yb1 Yb 0.27552(3) 0.042071(18) 0.13385(4) 0.01972(13) Uani 1 1 d . . .
C4 C -0.0315(8) 0.3961(5) 0.0968(9) 0.0276(17) Uani 1 1 d . . .
H1A H 0.0401 0.4398 0.1353 0.033 Uiso 1 1 calc R . .
C5 C 0.0074(8) 0.3072(4) 0.0719(9) 0.0258(17) Uani 1 1 d . . .
H2A H 0.1059 0.2906 0.0950 0.031 Uiso 1 1 calc R . .
C1 C -0.0977(7) 0.2427(4) 0.0134(8) 0.0223(15) Uani 1 1 d . . .
C2 C -0.2438(8) 0.2700(5) -0.0251(10) 0.0327(18) Uani 1 1 d . . .
H4A H -0.3170 0.2277 -0.0667 0.039 Uiso 1 1 calc R . .
C3 C -0.2792(8) 0.3596(4) -0.0012(10) 0.0297(18) Uani 1 1 d . . .
H5A H -0.3763 0.3787 -0.0311 0.036 Uiso 1 1 calc R . .
C6 C -0.0571(8) 0.1429(4) -0.0005(8) 0.0221(16) Uani 1 1 d . . .
N1 N -0.1744(6) 0.4195(4) 0.0648(7) 0.0228(13) Uani 1 1 d . . .
O1 O 0.0758(5) 0.1238(3) 0.0491(6) 0.0307(12) Uani 1 1 d . . .
O2 O -0.1571(5) 0.0881(3) -0.0577(6) 0.0293(12) Uani 1 1 d . . .
O3 O -0.2101(5) 0.5051(3) 0.1026(6) 0.0283(12) Uani 1 1 d . . .
O4 O 0.4369(5) 0.1317(3) 0.0040(6) 0.0275(11) Uani 1 1 d . . .
O5 O 0.2818(5) 0.0281(3) -0.1729(6) 0.0251(11) Uani 1 1 d . . .
O6 O 0.5293(5) 0.0459(3) -0.2271(6) 0.0319(11) Uani 1 1 d . . .
O7 O 0.3602(5) 0.1669(3) -0.3108(6) 0.0261(11) Uani 1 1 d . . .
O8 O 0.3508(6) 0.1584(3) 0.3299(6) 0.0317(12) Uani 1 1 d D . .
S1 S 0.40201(19) 0.09357(11) -0.1808(2) 0.0221(4) Uani 1 1 d . . .
H8A H 0.360(17) 0.220(3) 0.289(12) 0.20(7) Uiso 1 1 d D . .
H8B H 0.347(10) 0.164(6) 0.455(4) 0.08(3) Uiso 1 1 d D . .

loop_
_atom_site_aniso_label
_atom_site_aniso_U_11
_atom_site_aniso_U_22
_atom_site_aniso_U_33
_atom_site_aniso_U_23
_atom_site_aniso_U_13
_atom_site_aniso_U_12
Yb1 0.02135(18) 0.01523(16) 0.02232(17) 0.00021(15) 0.00327(11) -0.00006(15)
C4 0.024(4) 0.026(4) 0.031(4) 0.001(3) 0.003(3) -0.003(3)
C5 0.021(4) 0.021(4) 0.034(4) -0.004(3) 0.001(3) -0.002(3)
C1 0.021(4) 0.022(4) 0.024(4) -0.006(3) 0.003(3) 0.003(3)
C2 0.028(5) 0.016(4) 0.052(5) -0.004(3) 0.004(4) -0.004(3)
C3 0.019(4) 0.019(4) 0.049(5) -0.004(3) 0.000(3) 0.005(3)
C6 0.032(5) 0.014(4) 0.018(4) 0.000(3) -0.001(3) 0.009(3)
N1 0.030(4) 0.013(3) 0.026(3) 0.000(2) 0.007(3) 0.004(3)
O1 0.028(3) 0.023(3) 0.040(3) -0.001(2) 0.002(2) 0.005(2)
O2 0.036(3) 0.017(2) 0.034(3) -0.004(2) 0.005(2) -0.004(2)
O3 0.043(3) 0.012(2) 0.031(3) -0.006(2) 0.008(2) 0.008(2)
O4 0.036(3) 0.028(3) 0.018(2) -0.002(2) 0.002(2) -0.009(2)
O5 0.022(3) 0.025(3) 0.028(3) -0.005(2) 0.005(2) -0.007(2)
O6 0.024(3) 0.036(3) 0.037(3) 0.008(3) 0.011(2) 0.012(2)
O7 0.037(3) 0.021(2) 0.020(3) 0.006(2) 0.004(2) 0.007(2)
O8 0.048(4) 0.025(3) 0.022(3) -0.005(2) 0.007(3) -0.008(2)
S1 0.0233(10) 0.0205(9) 0.0220(9) 0.0041(7) 0.0028(7) 0.0030(7)

loop_
_atom_type_symbol
_atom_type_description
_atom_type_scat_dispersion_real
_atom_type_scat_dispersion_imag
_atom_type_scat_source
C C 0.0033 0.0016 'International Tables Vol C Tables 4.2.6.8 and 6.1.1.4'
H H 0.0000 0.0000 'International Tables Vol C Tables 4.2.6.8 and 6.1.1.4'
N N 0.0061 0.0033 'International Tables Vol C Tables 4.2.6.8 and 6.1.1.4'
O O 0.0106 0.0060 'International Tables Vol C Tables 4.2.6.8 and 6.1.1.4'
Yb Yb -0.3850 5.5486 'International Tables Vol C Tables 4.2.6.8 and 6.1.1.4'
S S 0.1246 0.1234 'International Tables Vol C Tables 4.2.6.8 and 6.1.1.4'

loop_
_geom_angle_atom_site_label_1
_geom_angle_atom_site_label_2
_geom_angle_atom_site_label_3
_geom_angle
_geom_angle_site_symmetry_1
_geom_angle_site_symmetry_3
_geom_angle_publ_flag
O1 Yb1 O2 92.31(18) . 3 ?
O1 Yb1 O6 176.91(17) . 3_655 ?
O2 Yb1 O6 85.52(18) 3 3_655 ?
O1 Yb1 O3 92.48(17) . 2_545 ?
O2 Yb1 O3 79.97(17) 3 2_545 ?
O6 Yb1 O3 84.98(17) 3_655 2_545 ?
O1 Yb1 O8 85.82(18) . . ?
O2 Yb1 O8 152.42(18) 3 . ?
O6 Yb1 O8 95.07(18) 3_655 . ?
O3 Yb1 O8 72.64(17) 2_545 . ?
O1 Yb1 O4 98.03(17) . . ?
O2 Yb1 O4 134.06(16) 3 . ?
O6 Yb1 O4 85.06(16) 3_655 . ?
O3 Yb1 O4 143.38(15) 2_545 . ?
O8 Yb1 O4 73.28(17) . . ?
O1 Yb1 O5 85.83(16) . . ?
O2 Yb1 O5 76.53(16) 3 . ?
O6 Yb1 O5 95.79(17) 3_655 . ?
O3 Yb1 O5 156.34(16) 2_545 . ?
O8 Yb1 O5 130.59(16) . . ?
O4 Yb1 O5 59.92(14) . . ?
O1 Yb1 S1 93.47(13) . . ?
O2 Yb1 S1 105.02(13) 3 . ?
O6 Yb1 S1 89.22(12) 3_655 . ?
O3 Yb1 S1 172.06(13) 2_545 . ?
O8 Yb1 S1 102.56(13) . . ?
O4 Yb1 S1 30.10(11) . . ?
O5 Yb1 S1 29.87(11) . . ?
N1 C4 C5 119.4(6) . . ?
C1 C5 C4 120.6(7) . . ?
C5 C1 C2 118.5(6) . . ?
C5 C1 C6 121.0(6) . . ?
C2 C1 C6 120.4(6) . . ?
C3 C2 C1 119.6(7) . . ?
N1 C3 C2 120.1(6) . . ?
O2 C6 O1 126.3(6) . . ?
O2 C6 C1 117.8(6) . . ?
O1 C6 C1 115.9(6) . . ?
C3 N1 O3 120.2(5) . . ?
C3 N1 C4 121.7(6) . . ?
O3 N1 C4 118.1(5) . . ?
C6 O1 Yb1 159.8(5) . . ?
C6 O2 Yb1 161.1(5) . 3 ?
N1 O3 Yb1 122.0(4) . 2 ?
S1 O4 Yb1 98.0(2) . . ?
S1 O5 Yb1 97.9(2) . . ?
S1 O6 Yb1 147.2(3) . 3_655 ?
O7 S1 O6 108.3(3) . . ?
O7 S1 O5 113.1(3) . . ?
O6 S1 O5 110.2(3) . . ?
O7 S1 O4 110.2(3) . . ?
O6 S1 O4 110.9(3) . . ?
O5 S1 O4 104.0(3) . . ?
O7 S1 Yb1 129.8(2) . . ?
O6 S1 Yb1 121.8(2) . . ?
O5 S1 Yb1 52.26(18) . . ?
O4 S1 Yb1 51.91(18) . . ?

loop_
_geom_bond_atom_site_label_1
_geom_bond_atom_site_label_2
_geom_bond_distance
_geom_bond_site_symmetry_2
_geom_bond_publ_flag
Yb1 O1 2.200(5) . ?
Yb1 O2 2.222(4) 3 ?
Yb1 O6 2.228(4) 3_655 ?
Yb1 O3 2.256(4) 2_545 ?
Yb1 O8 2.285(4) . ?
Yb1 O4 2.336(4) . ?
Yb1 O5 2.346(4) . ?
Yb1 S1 2.9388(17) . ?
C4 N1 1.347(9) . ?
C4 C5 1.371(9) . ?
C5 C1 1.371(9) . ?
C1 C2 1.391(9) . ?
C1 C6 1.516(9) . ?
C2 C3 1.371(9) . ?
C3 N1 1.336(8) . ?
C6 O2 1.243(8) . ?
C6 O1 1.252(8) . ?
N1 O3 1.339(7) . ?
O2 Yb1 2.222(4) 3 ?
O3 Yb1 2.256(4) 2 ?
O4 S1 1.488(4) . ?
O5 S1 1.478(5) . ?
O6 S1 1.466(5) . ?
O6 Yb1 2.228(4) 3_655 ?
O7 S1 1.461(4) . ?

loop_
_geom_hbond_atom_site_label_D
_geom_hbond_atom_site_label_H
_geom_hbond_atom_site_label_A
_geom_hbond_distance_DH
_geom_hbond_distance_HA
_geom_hbond_distance_DA
_geom_hbond_angle_DHA
_geom_hbond_site_symmetry_A
O8 H8A O7 0.96(2) 1.82(2) 2.777(6) 173(12) 4_566
O8 H8B O7 0.96(2) 1.76(2) 2.713(6) 173(9) 1_556
